data_2018142
loop_
_publ_author_name
'Krawczyk, Monika K.'
'Lis, Tadeusz'

_publ_section_title
;
 New coordination modes in potassium edta salts:
 K~2~[H~2~edta]&#x00B7;2H~2~O, K~3~[Hedta]&#x00B7;2H~2~O and
 K~4~[edta]&#x00B7;3.92H~2~O
;
_journal_coeditor_code GD3395
_journal_issue 7
_journal_name_full 'Acta Crystallographica Section C'
_journal_page_first m266
_journal_page_last m274
_journal_paper_doi 10.1107/S010827011102244X
_journal_volume 67
_journal_year 2011
_chemical_formula_iupac '2K +, C10 H14 N2 O8 2-, 2H2 O'
_chemical_formula_moiety '2(K +), C10 H14 N2 O8 2-, 2(H2 O)'
_chemical_formula_sum 'C10 H18 K2 N2 O10'
_chemical_formula_weight 404.46
_chemical_name_common 'dipotassium ethylenediaminetetraacetate dihydrate'
_chemical_name_systematic
;
dipotassium 2-({2-[bis(carboxylatomethyl)azaniumyl]ethyl}(carboxylatomethyl)\
azaniumyl)acetate dihydrate
;
_space_group_IT_number 14
_symmetry_cell_setting monoclinic
_symmetry_space_group_name_Hall '-P 2yn'
_symmetry_space_group_name_H-M 'P 1 21/n 1'
_atom_sites_solution_hydrogens geom
_atom_sites_solution_primary direct
_atom_sites_solution_secondary difmap
_audit_creation_method SHELXL-97
_cell_angle_alpha 90.00
_cell_angle_beta 94.56(3)
_cell_angle_gamma 90.00
_cell_formula_units_Z 4
_cell_length_a 8.869(3)
_cell_length_b 18.653(5)
_cell_length_c 9.613(3)
_cell_measurement_reflns_used 16880
_cell_measurement_temperature 110(2)
_cell_measurement_theta_max 38.55
_cell_measurement_theta_min 4.25
_cell_volume 1585.3(8)
_computing_cell_refinement 'CrysAlis RED (Oxford Diffraction, 2008)'
_computing_data_collection 'CrysAlis CCD (Oxford Diffraction, 2008)'
_computing_data_reduction 'CrysAlis RED (Oxford Diffraction, 2008)'
_computing_molecular_graphics 'XP in SHELXTL (Bruker, 1997)'
_computing_publication_material 'SHELXL97 (Sheldrick, 2008) and publCIF (Westrip, 2010)'
_computing_structure_refinement 'SHELXL97 (Sheldrick, 2008)'
_computing_structure_solution 'SHELXS97 (Sheldrick, 2008)'
_diffrn_ambient_temperature 110(2)
_diffrn_measured_fraction_theta_full 0.996
_diffrn_measured_fraction_theta_max 0.981
_diffrn_measurement_device_type 'Oxford Diffraction Xcalibur PX KM-4-CCD'
_diffrn_measurement_method '\f and \w'
_diffrn_radiation_monochromator graphite
_diffrn_radiation_source 'fine-focus sealed tube'
_diffrn_radiation_type MoK\a
_diffrn_radiation_wavelength 0.71073
_diffrn_reflns_av_R_equivalents 0.0335
_diffrn_reflns_av_sigmaI/netI 0.0436
_diffrn_reflns_limit_h_max 15
_diffrn_reflns_limit_h_min -14
_diffrn_reflns_limit_k_max 32
_diffrn_reflns_limit_k_min -32
_diffrn_reflns_limit_l_max 16
_diffrn_reflns_limit_l_min -12
_diffrn_reflns_number 30091
_diffrn_reflns_theta_full 27.00
_diffrn_reflns_theta_max 38.55
_diffrn_reflns_theta_min 4.25
_exptl_absorpt_coefficient_mu 0.654
_exptl_absorpt_correction_T_max 0.959
_exptl_absorpt_correction_T_min 0.879
_exptl_absorpt_correction_type analytical
_exptl_absorpt_process_details
;
(CrysAlis RED; Oxford Diffraction, 2008)
;
_exptl_crystal_colour colourless
_exptl_crystal_density_diffrn 1.695
_exptl_crystal_density_method 'not measured'
_exptl_crystal_description block
_exptl_crystal_F_000 840
_exptl_crystal_size_max 0.31
_exptl_crystal_size_mid 0.12
_exptl_crystal_size_min 0.08
_refine_diff_density_max 0.55
_refine_diff_density_min -0.43
_refine_ls_extinction_method none
_refine_ls_goodness_of_fit_ref 1.019
_refine_ls_hydrogen_treatment constr
_refine_ls_matrix_type full
_refine_ls_number_parameters 217
_refine_ls_number_reflns 8782
_refine_ls_number_restraints 0
_refine_ls_restrained_S_all 1.019
_refine_ls_R_factor_all 0.0539
_refine_ls_R_factor_gt 0.0303
_refine_ls_shift/su_max 0.002
_refine_ls_shift/su_mean 0.000
_refine_ls_structure_factor_coef Fsqd
_refine_ls_weighting_details 'calc w=1/[\s^2^(Fo^2^)+(0.0320P)^2^+0.0000P] where P=(Fo^2^+2Fc^2^)/3'
_refine_ls_weighting_scheme calc
_refine_ls_wR_factor_gt 0.0671
_refine_ls_wR_factor_ref 0.0716
_reflns_number_gt 6388
_reflns_number_total 8782
_reflns_threshold_expression I>2\s(I)
_cod_data_source_file gd3395.cif
_cod_data_source_block I
_cod_original_sg_symbol_H-M 'P 21/n'
_cod_database_code 2018142

loop_
_symmetry_equiv_pos_as_xyz
'x, y, z'
'-x+1/2, y+1/2, -z+1/2'
'-x, -y, -z'
'x-1/2, -y-1/2, z-1/2'

loop_
_atom_site_type_symbol
_atom_site_label
_atom_site_fract_x
_atom_site_fract_y
_atom_site_fract_z
_atom_site_U_iso_or_equiv
_atom_site_adp_type
_atom_site_calc_flag
_atom_site_refinement_flags
_atom_site_occupancy
_atom_site_symmetry_multiplicity
_atom_site_disorder_assembly
_atom_site_disorder_group
K K1 0.57928(2) 0.655529(9) 0.589830(18) 0.01163(4) Uani d . 1 1 . .
K K2 0.44431(2) 0.432278(11) 0.75620(2) 0.01597(4) Uani d . 1 1 . .
O O11 0.39078(7) 0.67095(3) 0.36045(6) 0.01317(11) Uani d . 1 1 . .
O O12 0.27573(7) 0.73966(3) 0.19097(6) 0.01392(11) Uani d . 1 1 . .
O O21 0.32992(7) 0.55632(3) 0.62596(6) 0.01241(11) Uani d . 1 1 . .
O O22 0.25824(8) 0.46147(3) 0.49239(7) 0.01610(12) Uani d . 1 1 . .
O O31 0.25343(7) 0.81123(3) 0.82693(6) 0.01322(11) Uani d . 1 1 . .
O O32 0.32438(7) 0.71948(3) 0.69470(6) 0.01323(11) Uani d . 1 1 . .
O O41 0.25913(8) 0.53198(4) 1.13856(6) 0.01757(13) Uani d . 1 1 . .
O O42 0.39042(8) 0.58474(5) 0.97715(7) 0.02619(17) Uani d . 1 1 . .
N N1 0.13838(7) 0.64856(3) 0.48919(7) 0.00789(11) Uani d . 1 1 . .
H H1 0.2286 0.6562 0.5433 0.009 Uiso calc R 1 1 . .
N N2 0.14064(8) 0.62336(3) 0.81555(7) 0.00866(11) Uani d . 1 1 . .
H H2 0.2295 0.6127 0.7746 0.010 Uiso calc R 1 1 . .
C C1 0.01165(9) 0.66241(4) 0.58071(8) 0.00948(13) Uani d . 1 1 . .
H H1A -0.0857 0.6568 0.5238 0.011 Uiso calc R 1 1 . .
H H1B 0.0184 0.7128 0.6132 0.011 Uiso calc R 1 1 . .
C C2 0.01047(9) 0.61382(4) 0.70708(8) 0.00990(13) Uani d . 1 1 . .
H H2A -0.0848 0.6220 0.7518 0.012 Uiso calc R 1 1 . .
H H2B 0.0098 0.5634 0.6747 0.012 Uiso calc R 1 1 . .
C C11 0.27998(9) 0.70379(4) 0.30110(8) 0.00979(13) Uani d . 1 1 . .
C C12 0.13176(9) 0.70201(4) 0.37285(8) 0.01051(13) Uani d . 1 1 . .
H H12A 0.1115 0.7502 0.4103 0.013 Uiso calc R 1 1 . .
H H12B 0.0474 0.6896 0.3034 0.013 Uiso calc R 1 1 . .
C C21 0.25256(9) 0.52601(4) 0.52646(8) 0.01022(13) Uani d . 1 1 . .
C C22 0.14114(9) 0.57280(4) 0.43680(8) 0.00986(13) Uani d . 1 1 . .
H H22A 0.1700 0.5728 0.3394 0.012 Uiso calc R 1 1 . .
H H22B 0.0384 0.5520 0.4369 0.012 Uiso calc R 1 1 . .
C C31 0.25209(9) 0.74667(4) 0.78901(8) 0.01004(13) Uani d . 1 1 . .
C C32 0.15280(9) 0.69829(4) 0.87130(8) 0.01054(13) Uani d . 1 1 . .
H H32A 0.1949 0.6967 0.9698 0.013 Uiso calc R 1 1 . .
H H32B 0.0502 0.7194 0.8696 0.013 Uiso calc R 1 1 . .
C C41 0.27168(10) 0.56253(5) 1.02329(8) 0.01405(15) Uani d . 1 1 . .
C C42 0.12428(9) 0.57083(4) 0.93155(8) 0.01151(14) Uani d . 1 1 . .
H H42A 0.0937 0.5237 0.8914 0.014 Uiso calc R 1 1 . .
H H42B 0.0436 0.5874 0.9894 0.014 Uiso calc R 1 1 . .
O O1W 0.65494(8) 0.60818(4) 0.85551(7) 0.01817(13) Uani d . 1 1 . .
H H11W 0.6829 0.5647 0.8440 0.027 Uiso d R 1 1 . .
H H12W 0.5653 0.6051 0.8824 0.027 Uiso d R 1 1 . .
O O2W 0.17125(8) 0.40097(4) 0.88160(8) 0.02328(15) Uani d . 1 1 . .
H H22W 0.1813 0.3675 0.8214 0.035 Uiso d R 1 1 . .
H H21W 0.2139 0.3841 0.9580 0.035 Uiso d R 1 1 . .

loop_
_atom_site_aniso_label
_atom_site_aniso_U_11
_atom_site_aniso_U_22
_atom_site_aniso_U_33
_atom_site_aniso_U_12
_atom_site_aniso_U_13
_atom_site_aniso_U_23
K1 0.01054(7) 0.01151(7) 0.01245(7) 0.00030(6) -0.00140(5) -0.00081(6)
K2 0.01416(8) 0.01864(9) 0.01488(8) 0.00442(6) -0.00024(6) 0.00273(7)
O11 0.0086(2) 0.0168(3) 0.0139(3) 0.0011(2) -0.0002(2) 0.0026(2)
O12 0.0147(3) 0.0154(3) 0.0119(3) 0.0000(2) 0.0028(2) 0.0048(2)
O21 0.0126(3) 0.0112(3) 0.0130(3) 0.0013(2) -0.0013(2) -0.0014(2)
O22 0.0209(3) 0.0084(3) 0.0185(3) 0.0024(2) -0.0009(2) -0.0019(2)
O31 0.0141(3) 0.0086(2) 0.0167(3) -0.0009(2) -0.0007(2) -0.0018(2)
O32 0.0127(3) 0.0135(3) 0.0138(3) -0.0025(2) 0.0029(2) -0.0032(2)
O41 0.0248(3) 0.0180(3) 0.0099(2) 0.0059(3) 0.0015(2) 0.0038(2)
O42 0.0125(3) 0.0469(5) 0.0193(3) 0.0052(3) 0.0028(3) 0.0119(3)
N1 0.0075(3) 0.0080(3) 0.0082(2) 0.0004(2) 0.0010(2) 0.0007(2)
N2 0.0093(3) 0.0083(3) 0.0084(3) 0.0000(2) 0.0008(2) 0.0003(2)
C1 0.0079(3) 0.0117(3) 0.0090(3) 0.0014(2) 0.0011(2) 0.0007(2)
C2 0.0091(3) 0.0121(3) 0.0085(3) -0.0020(2) 0.0004(3) 0.0002(2)
C11 0.0096(3) 0.0096(3) 0.0101(3) -0.0014(2) 0.0009(3) -0.0008(2)
C12 0.0102(3) 0.0110(3) 0.0105(3) 0.0015(3) 0.0020(3) 0.0039(3)
C21 0.0103(3) 0.0095(3) 0.0111(3) 0.0003(2) 0.0029(3) 0.0011(3)
C22 0.0114(3) 0.0083(3) 0.0098(3) -0.0003(2) 0.0006(3) -0.0008(2)
C31 0.0092(3) 0.0101(3) 0.0103(3) -0.0007(2) -0.0024(3) -0.0001(3)
C32 0.0130(3) 0.0082(3) 0.0104(3) 0.0002(3) 0.0010(3) -0.0014(2)
C41 0.0159(4) 0.0157(4) 0.0106(3) 0.0059(3) 0.0016(3) 0.0012(3)
C42 0.0139(3) 0.0111(3) 0.0096(3) 0.0003(3) 0.0015(3) 0.0033(3)
O1W 0.0181(3) 0.0159(3) 0.0211(3) 0.0013(2) 0.0053(3) 0.0038(2)
O2W 0.0237(4) 0.0212(3) 0.0250(3) 0.0040(3) 0.0017(3) -0.0079(3)

loop_
_atom_type_symbol
_atom_type_description
_atom_type_scat_dispersion_real
_atom_type_scat_dispersion_imag
_atom_type_scat_source
C C 0.0033 0.0016 'International Tables Vol C Tables 4.2.6.8 and 6.1.1.4'
H H 0.0000 0.0000 'International Tables Vol C Tables 4.2.6.8 and 6.1.1.4'
N N 0.0061 0.0033 'International Tables Vol C Tables 4.2.6.8 and 6.1.1.4'
O O 0.0106 0.0060 'International Tables Vol C Tables 4.2.6.8 and 6.1.1.4'
K K 0.2009 0.2494 'International Tables Vol C Tables 4.2.6.8 and 6.1.1.4'

loop_
_geom_angle_atom_site_label_1
_geom_angle_atom_site_label_2
_geom_angle_atom_site_label_3
_geom_angle_site_symmetry_1
_geom_angle_site_symmetry_3
_geom_angle
_geom_angle_publ_flag
O11 K1 O1W . . 153.56(2) ?
O11 K1 O12 . 4_676 123.57(3) ?
O1W K1 O12 . 4_676 78.32(3) ?
O11 K1 O22 . 3_666 98.92(3) ?
O1W K1 O22 . 3_666 85.26(3) ?
O12 K1 O22 4_676 3_666 109.44(3) ?
O11 K1 O32 . . 77.43(3) ?
O1W K1 O32 . . 86.95(3) ?
O12 K1 O32 4_676 . 94.39(3) ?
O22 K1 O32 3_666 . 152.77(2) ?
O11 K1 O21 . . 74.75(3) ?
O1W K1 O21 . . 79.43(3) ?
O12 K1 O21 4_676 . 150.82(2) ?
O22 K1 O21 3_666 . 87.18(3) ?
O32 K1 O21 . . 65.73(3) ?
O11 K1 O31 . 4_675 68.22(3) ?
O1W K1 O31 . 4_675 135.93(3) ?
O12 K1 O31 4_676 4_675 78.73(3) ?
O22 K1 O31 3_666 4_675 67.87(2) ?
O32 K1 O31 . 4_675 131.93(2) ?
O21 K1 O31 . 4_675 130.39(2) ?
O11 K2 O21 3_666 . 126.37(3) ?
O11 K2 O41 3_666 3_667 78.36(3) ?
O21 K2 O41 . 3_667 105.12(3) ?
O11 K2 O2W 3_666 . 122.23(3) ?
O21 K2 O2W . . 93.95(3) ?
O41 K2 O2W 3_667 . 134.10(3) ?
O11 K2 O42 3_666 3_667 92.11(3) ?
O21 K2 O42 . 3_667 129.51(2) ?
O41 K2 O42 3_667 3_667 46.37(3) ?
O2W K2 O42 . 3_667 89.45(3) ?
O11 K2 O31 3_666 2_546 70.80(3) ?
O21 K2 O31 . 2_546 109.20(3) ?
O41 K2 O31 3_667 2_546 143.16(2) ?
O2W K2 O31 . 2_546 56.45(2) ?
O42 K2 O31 3_667 2_546 114.25(3) ?
O11 K2 O22 3_666 . 93.35(3) ?
O21 K2 O22 . . 45.913(19) ?
O41 K2 O22 3_667 . 134.67(3) ?
O2W K2 O22 . . 88.02(3) ?
O42 K2 O22 3_667 . 174.52(2) ?
O31 K2 O22 2_546 . 68.15(3) ?
C11 O11 K1 . . 147.37(6) ?
C11 O11 K2 . 3_666 125.89(5) ?
K1 O11 K2 . 3_666 86.69(3) ?
C11 O12 K1 . 4_575 131.04(6) ?
C21 O21 K2 . . 97.18(5) ?
C21 O21 K1 . . 124.23(5) ?
K2 O21 K1 . . 109.10(3) ?
C21 O22 K1 . 3_666 150.23(6) ?
C21 O22 K2 . . 89.08(5) ?
K1 O22 K2 3_666 . 80.34(2) ?
C31 O31 K2 . 2_556 131.82(5) ?
C31 O31 K1 . 4_576 115.48(5) ?
K2 O31 K1 2_556 4_576 75.18(2) ?
C31 O32 K1 . . 154.08(5) ?
C41 O41 K2 . 3_667 93.64(6) ?
C41 O42 K2 . 3_667 91.80(6) ?
C12 N1 C22 . . 112.17(6) ?
C12 N1 C1 . . 109.65(6) ?
C22 N1 C1 . . 113.01(6) ?
C32 N2 C42 . . 110.61(6) ?
C32 N2 C2 . . 112.83(6) ?
C42 N2 C2 . . 108.90(6) ?
N1 C1 C2 . . 114.78(7) ?
N2 C2 C1 . . 115.54(7) ?
O12 C11 O11 . . 127.98(8) ?
O12 C11 C12 . . 115.05(7) ?
O11 C11 C12 . . 116.95(7) ?
N1 C12 C11 . . 111.52(7) ?
O22 C21 O21 . . 126.72(8) ?
O22 C21 C22 . . 116.05(7) ?
O21 C21 C22 . . 117.24(7) ?
N1 C22 C21 . . 112.00(6) ?
O32 C31 O31 . . 126.95(8) ?
O32 C31 C32 . . 118.93(7) ?
O31 C31 C32 . . 114.11(7) ?
N2 C32 C31 . . 113.24(7) ?
O42 C41 O41 . . 126.90(9) ?
O42 C41 C42 . . 118.05(8) ?
O41 C41 C42 . . 115.03(8) ?
N2 C42 C41 . . 111.53(7) ?
H11W O1W H12W . . 105.1 ?
H22W O2W H21W . . 104.3 ?

loop_
_geom_bond_atom_site_label_1
_geom_bond_atom_site_label_2
_geom_bond_site_symmetry_2
_geom_bond_distance
_geom_bond_publ_flag
K1 O11 . 2.6746(11) ?
K1 O1W . 2.7350(11) ?
K1 O12 4_676 2.7447(9) ?
K1 O22 3_666 2.7650(9) ?
K1 O32 . 2.8129(10) ?
K1 O21 . 2.9255(9) ?
K1 O31 4_675 3.1269(12) ?
K1 K2 3_666 3.6987(10) ?
K1 K2 . 4.6515(11) ?
K2 O11 3_666 2.7138(9) ?
K2 O21 . 2.7836(9) ?
K2 O41 3_667 2.8218(12) ?
K2 O2W . 2.8502(12) ?
K2 O42 3_667 2.8675(12) ?
K2 O31 2_546 2.9309(9) ?
K2 O22 . 2.9641(12) ?
O11 C11 . 1.2560(10) ?
O12 C11 . 1.2505(10) ?
O21 C21 . 1.2652(10) ?
O22 C21 . 1.2498(10) ?
O31 C31 . 1.2580(10) ?
O32 C31 . 1.2579(10) ?
O41 C41 . 1.2588(11) ?
O42 C41 . 1.2457(12) ?
N1 C12 . 1.4959(10) ?
N1 C22 . 1.5010(11) ?
N1 C1 . 1.5038(11) ?
N1 H1 . 0.9300 ?
N2 C32 . 1.4978(11) ?
N2 C42 . 1.5001(10) ?
N2 C2 . 1.5035(11) ?
N2 H2 . 0.9300 ?
C1 C2 . 1.5163(11) ?
C1 H1A . 0.9900 ?
C1 H1B . 0.9900 ?
C2 H2A . 0.9900 ?
C2 H2B . 0.9900 ?
C11 C12 . 1.5326(12) ?
C12 H12A . 0.9900 ?
C12 H12B . 0.9900 ?
C21 C22 . 1.5316(12) ?
C22 H22A . 0.9900 ?
C22 H22B . 0.9900 ?
C31 C32 . 1.5252(12) ?
C32 H32A . 0.9900 ?
C32 H32B . 0.9900 ?
C41 C42 . 1.5256(13) ?
C42 H42A . 0.9900 ?
C42 H42B . 0.9900 ?

loop_
_geom_hbond_atom_site_label_D
_geom_hbond_atom_site_label_H
_geom_hbond_atom_site_label_A
_geom_hbond_site_symmetry_A
_geom_hbond_distance_DH
_geom_hbond_distance_HA
_geom_hbond_distance_DA
_geom_hbond_angle_DHA
N1 H1 O32 . 0.93 2.01 2.8029(12) 142.3
N1 H1 O21 . 0.93 2.19 2.6869(11) 112.4
N2 H2 O21 . 0.93 2.04 2.8617(12) 147.2
N2 H2 O32 . 0.93 2.32 2.7425(11) 107.4
N2 H2 O42 . 0.93 2.38 2.7004(13) 100.0
O1W H12W O42 . 0.86 1.90 2.7384(13) 166.1
O1W H11W O41 3_667 0.86 1.88 2.7226(12) 167.3
O2W H21W O1W 3_667 0.86 2.06 2.8588(14) 153.9
O2W H22W O31 2_546 0.86 1.90 2.7350(11) 163.8
C1 H1A O31 4_575 0.99 2.35 3.2480(15) 149.7
C2 H2A O1W 1_455 0.99 2.60 3.5644(16) 165.0
C1 H1B O12 4_576 0.99 2.50 3.0316(12) 113.6
C22 H22A O41 1_554 0.99 2.28 3.2205(14) 159.3
C32 H32A O12 1_556 0.99 2.33 3.2703(14) 157.9
C32 H32B O11 4_576 0.99 2.48 3.3647(12) 147.9
C42 H42A O2W . 0.99 2.39 3.2365(14) 142.6
C42 H42B O2W 3_567 0.99 2.36 3.3349(15) 166.3

loop_
_geom_torsion_atom_site_label_1
_geom_torsion_atom_site_label_2
_geom_torsion_atom_site_label_3
_geom_torsion_atom_site_label_4
_geom_torsion_site_symmetry_1
_geom_torsion_site_symmetry_2
_geom_torsion_site_symmetry_3
_geom_torsion_site_symmetry_4
_geom_torsion
_geom_torsion_publ_flag
C12 N1 C1 C2 . . . . -177.17(6) ?
C22 N1 C1 C2 . . . . 56.90(9) ?
C32 N2 C2 C1 . . . . 57.78(9) ?
C42 N2 C2 C1 . . . . -178.99(6) ?
N1 C1 C2 N2 . . . . 66.78(9) ?
C22 N1 C12 C11 . . . . -69.17(8) ?
C1 N1 C12 C11 . . . . 164.42(6) ?
O12 C11 C12 N1 . . . . 170.42(7) ?
O11 C11 C12 N1 . . . . -11.14(10) ?
C12 N1 C22 C21 . . . . 138.63(7) ?
C1 N1 C22 C21 . . . . -96.80(8) ?
O22 C21 C22 N1 . . . . 177.84(7) ?
O21 C21 C22 N1 . . . . -2.74(10) ?
C42 N2 C32 C31 . . . . 147.71(7) ?
C2 N2 C32 C31 . . . . -90.02(8) ?
O32 C31 C32 N2 . . . . -6.78(10) ?
O31 C31 C32 N2 . . . . 174.33(7) ?
C32 N2 C42 C41 . . . . -71.56(8) ?
C2 N2 C42 C41 . . . . 163.89(6) ?
O42 C41 C42 N2 . . . . -16.05(11) ?
O41 C41 C42 N2 . . . . 165.31(7) ?
